data_7157162
loop_
_publ_author_name
'Lv, Dan'
'Zhao, Min'
'Wang, Youming'
'Zhou, Zhenghong'

_publ_section_title
;
 3-Nitro-3,4-dihydrocoumarins: Valuable precursors for the synthesis of
 enantiomerically enriched masked quaternary \a-amino acid derivatives
 with a 3,4-dihydrocoumarin scaffold
;
_journal_name_full 'Organic &amp; Biomolecular Chemistry'
_journal_paper_doi 10.1039/C9OB02089F
_journal_year 2019
_chemical_absolute_configuration ad
_chemical_formula_moiety 'C24 H19 N O8'
_chemical_formula_sum 'C24 H19 N O8'
_chemical_formula_weight 449.40
_space_group_crystal_system orthorhombic
_space_group_IT_number 19
_space_group_name_Hall 'P 2ac 2ab'
_space_group_name_H-M_alt 'P 21 21 21'
_symmetry_space_group_name_Hall 'P 2ac 2ab'
_symmetry_space_group_name_H-M 'P 21 21 21'
_atom_sites_solution_hydrogens geom
_atom_sites_solution_primary dual
_audit_creation_date 2018-07-26
_audit_creation_method
;
Olex2 1.2
(compiled 2018.05.29 svn.r3508 for OlexSys, GUI svn.r5506)
;
_audit_update_record
;
2019-09-24 deposited with the CCDC.    2019-10-23 downloaded from the CCDC.
;
_cell_angle_alpha 90
_cell_angle_beta 90
_cell_angle_gamma 90
_cell_formula_units_Z 8
_cell_length_a 10.31120(10)
_cell_length_b 17.8036(2)
_cell_length_c 30.2278(3)
_cell_measurement_reflns_used 26799
_cell_measurement_temperature 295.15
_cell_measurement_theta_max 78.3100
_cell_measurement_theta_min 2.9000
_cell_volume 5549.11(10)
_computing_cell_refinement 'CrysAlisPro 1.171.39.46 (Rigaku OD, 2018)'
_computing_data_collection 'CrysAlisPro 1.171.39.46 (Rigaku OD, 2018)'
_computing_data_reduction 'CrysAlisPro 1.171.39.46 (Rigaku OD, 2018)'
_computing_molecular_graphics 'Olex2 (Dolomanov et al., 2009)'
_computing_publication_material 'Olex2 (Dolomanov et al., 2009)'
_computing_structure_refinement 'ShelXL (Sheldrick, 2015)'
_computing_structure_solution 'ShelXT (Sheldrick, 2015)'
_diffrn_ambient_temperature 295.15
_diffrn_detector PILT
_diffrn_measured_fraction_theta_full 1.000
_diffrn_measured_fraction_theta_max 0.989
_diffrn_measurement_details
;
List of Runs (angles in degrees, time in seconds):

  # Type    Start    End  Width  t~exp~   \w     \q     \k     \f   Frames
#--------------------------------------------------------------------------
  1  \w    -84.00  40.00   0.50    4.00    --    5.00 -35.00-147.00  248
  2  \w   -138.00 -15.00   0.50    4.00    --  -49.50 -35.00-147.00  246
  3  \w   -199.00 -75.00   0.50   16.00    -- -110.00 -35.00-147.00  248
  4  \w   -145.00 -21.00   0.50   16.00    -- -110.00  35.00   9.00  248
  5  \w    -30.00  94.00   0.50    4.00    --    5.00  35.00   9.00  248
  6  \w    -82.00  39.00   0.50    4.00    --  -49.50  38.00 120.00  242
  7  \w   -138.00 -20.00   0.50    4.00    --  -49.50 -57.00  90.00  236
  8  \w   -143.00 -21.00   0.50   16.00    -- -110.00  38.00-150.00  244
  9  \w   -140.00 -21.00   0.50   16.00    -- -110.00  57.00   0.00  238
 10  \w   -143.00 -21.00   0.50   16.00    -- -110.00  38.00 -90.00  244
 11  \w   -140.00 -21.00   0.50   16.00    -- -110.00  57.00-150.00  238
 12  \w   -143.00 -21.00   0.50   16.00    -- -110.00  38.00 150.00  244
 13  \w   -136.00 -21.00   0.50   16.00    -- -110.00  72.00-150.00  230
 14  \w   -137.00 -56.00   0.50   16.00    -- -110.00  72.00   0.00  162
 15  \w    -83.00 -57.00   0.50   16.00    -- -110.00  57.00 -30.00   52
 16  \w   -132.00-105.00   0.50   16.00    -- -110.00  57.00 -30.00   54
 17  \w   -173.00 -78.00   0.50   16.00    -- -110.00 -38.00   0.00  190
 18  \w   -125.00 -99.00   0.50   16.00    -- -110.00  57.00-120.00   52
;
_diffrn_measurement_device 'four-circle diffractometer'
_diffrn_measurement_device_type 'XtaLAB AFC12 (RCD3): Kappa single'
_diffrn_measurement_method '\w scans'
_diffrn_orient_matrix_type 'CrysAlisPro convention (1999,Acta A55,543-557)'
_diffrn_orient_matrix_UB_11 0.0249825000
_diffrn_orient_matrix_UB_12 0.0166003000
_diffrn_orient_matrix_UB_13 -0.0492934000
_diffrn_orient_matrix_UB_21 -0.0631864000
_diffrn_orient_matrix_UB_22 -0.0755096000
_diffrn_orient_matrix_UB_23 -0.0125422000
_diffrn_orient_matrix_UB_31 -0.1330088000
_diffrn_orient_matrix_UB_32 0.0389056000
_diffrn_orient_matrix_UB_33 -0.0032861000
_diffrn_radiation_monochromator mirror
_diffrn_radiation_probe x-ray
_diffrn_radiation_type CuK\a
_diffrn_radiation_wavelength 1.54184
_diffrn_reflns_av_R_equivalents 0.0465
_diffrn_reflns_av_unetI/netI 0.0314
_diffrn_reflns_Laue_measured_fraction_full 1.000
_diffrn_reflns_Laue_measured_fraction_max 0.989
_diffrn_reflns_limit_h_max 10
_diffrn_reflns_limit_h_min -12
_diffrn_reflns_limit_k_max 22
_diffrn_reflns_limit_k_min -22
_diffrn_reflns_limit_l_max 38
_diffrn_reflns_limit_l_min -38
_diffrn_reflns_number 66075
_diffrn_reflns_point_group_measured_fraction_full 1.000
_diffrn_reflns_point_group_measured_fraction_max 0.985
_diffrn_reflns_theta_full 67.684
_diffrn_reflns_theta_max 79.464
_diffrn_reflns_theta_min 2.881
_diffrn_source 'Rotating-anode X-ray tube'
_diffrn_source_type 'Rigaku (Cu) X-ray Source'
_exptl_absorpt_coefficient_mu 0.688
_exptl_absorpt_correction_T_max 1.00000
_exptl_absorpt_correction_T_min 0.60849
_exptl_absorpt_correction_type multi-scan
_exptl_absorpt_process_details
;
CrysAlisPro 1.171.39.46 (Rigaku Oxford Diffraction, 2018)
Empirical absorption correction using spherical harmonics,
 implemented in SCALE3 ABSPACK scaling algorithm.
;
_exptl_crystal_colour white
_exptl_crystal_density_diffrn 1.076
_exptl_crystal_description block
_exptl_crystal_F_000 1872
_exptl_crystal_size_max 0.26
_exptl_crystal_size_mid 0.22
_exptl_crystal_size_min 0.12
_refine_diff_density_max 0.226
_refine_diff_density_min -0.173
_refine_diff_density_rms 0.066
_refine_ls_abs_structure_details
;
 Flack x determined using 4046 quotients [(I+)-(I-)]/[(I+)+(I-)]
 (Parsons, Flack and Wagner, Acta Cryst. B69 (2013) 249-259).
;
_refine_ls_abs_structure_Flack 0.07(4)
_refine_ls_extinction_coef 0.00073(14)
_refine_ls_extinction_expression Fc^*^=kFc[1+0.001xFc^2^\l^3^/sin(2\q)]^-1/4^
_refine_ls_extinction_method 'SHELXL-2014/7 (Sheldrick 2014'
_refine_ls_goodness_of_fit_ref 1.065
_refine_ls_hydrogen_treatment constr
_refine_ls_matrix_type full
_refine_ls_number_parameters 600
_refine_ls_number_reflns 11867
_refine_ls_number_restraints 0
_refine_ls_restrained_S_all 1.065
_refine_ls_R_factor_all 0.0494
_refine_ls_R_factor_gt 0.0445
_refine_ls_shift/su_max 0.001
_refine_ls_shift/su_mean 0.000
_refine_ls_structure_factor_coef Fsqd
_refine_ls_weighting_details 'w=1/[\s^2^(Fo^2^)+(0.0865P)^2^+0.1568P] where P=(Fo^2^+2Fc^2^)/3'
_refine_ls_weighting_scheme calc
_refine_ls_wR_factor_gt 0.1315
_refine_ls_wR_factor_ref 0.1372
_reflns_Friedel_coverage 0.799
_reflns_Friedel_fraction_full 1.000
_reflns_Friedel_fraction_max 0.979
_reflns_number_gt 10132
_reflns_number_total 11867
_reflns_threshold_expression 'I > 2\s(I)'
_cod_data_source_file c9ob02089f2.cif
_cod_data_source_block p20180726a_sq
_cod_database_code 7157162
_shelx_shelxl_version_number 2014/7
_chemical_oxdiff_formula C24H19NO8
_shelx_space_group_comment
;
The symmetry employed for this shelxl refinement is uniquely defined
by the following loop, which should always be used as a source of
symmetry information in preference to the above space-group names.
They are only intended as comments.
;
_shelx_estimated_absorpt_t_max 0.922
_shelx_estimated_absorpt_t_min 0.841
_reflns_odcompleteness_completeness 99.95
_reflns_odcompleteness_iscentric 1
_reflns_odcompleteness_theta 74.33
_olex2_refinement_description
;
1. Fixed Uiso
 At 1.2 times of:
  All C(H) groups, All C(H,H) groups
 At 1.5 times of:
  All C(H,H,H) groups, All O(H) groups
2.a Ternary CH refined with riding coordinates:
 C40(H40), C16(H16)
2.b Secondary CH2 refined with riding coordinates:
 C31(H31A,H31B), C48(H48A,H48B), C7(H7A,H7B), C24(H24A,H24B)
2.c Aromatic/amide H refined with riding coordinates:
 C27(H27), C28(H28), C29(H29), C30(H30), C35(H35), C38(H38), C42(H42),
 C43(H43), C45(H45), C46(H46), C3(H3), C4(H4), C5(H5), C6(H6), C11(H11),
 C14(H14), C18(H18), C19(H19), C21(H21), C22(H22)
2.d Idealised Me refined as rotating group:
 C47(H47A,H47B,H47C), C23(H23A,H23B,H23C)
2.e Idealised tetrahedral OH refined as rotating group:
 O1(H1), O9(H9)
;
_platon_squeeze_void_probe_radius 1.20
_olex2_submission_special_instructions 'No special instructions were received'
_oxdiff_exptl_absorpt_empirical_details
;
Empirical correction (ABSPACK) includes:
- Absorption correction using spherical harmonics
- Frame scaling
;
_oxdiff_exptl_absorpt_empirical_full_max 1.882
_oxdiff_exptl_absorpt_empirical_full_min 0.611

loop_
_space_group_symop_operation_xyz
'x, y, z'
'-x+1/2, -y, z+1/2'
'-x, y+1/2, -z+1/2'
'x+1/2, -y+1/2, -z'

loop_
_atom_site_label
_atom_site_type_symbol
_atom_site_fract_x
_atom_site_fract_y
_atom_site_fract_z
_atom_site_U_iso_or_equiv
_atom_site_adp_type
_atom_site_occupancy
_atom_site_site_symmetry_order
_atom_site_calc_flag
_atom_site_refinement_flags_posn
O1 O 0.5217(3) 0.79362(14) 0.11115(8) 0.1039(7) Uani 1 1 d .
H1 H 0.5602 0.7998 0.0877 0.156 Uiso 1 1 calc GR
O2 O 0.1976(2) 0.76572(11) 0.12947(7) 0.0849(5) Uani 1 1 d .
O3 O 0.32215(19) 0.66641(10) 0.13060(6) 0.0733(5) Uani 1 1 d .
O4 O 0.4330(3) 0.70910(16) 0.40596(7) 0.1073(8) Uani 1 1 d .
O5 O 0.6499(3) 0.47439(16) 0.12538(8) 0.1100(8) Uani 1 1 d .
O6 O 0.6741(2) 0.47176(11) 0.20089(8) 0.0886(6) Uani 1 1 d .
O7 O 0.09287(17) 0.75370(11) 0.21517(8) 0.0839(6) Uani 1 1 d .
O8 O 0.22161(18) 0.83381(10) 0.24523(7) 0.0745(5) Uani 1 1 d .
O9 O 0.5021(3) 0.63770(11) 0.61340(7) 0.0888(6) Uani 1 1 d .
H9 H 0.5327 0.6397 0.5884 0.133 Uiso 1 1 calc GR
O10 O 0.1871(2) 0.61950(11) 0.63678(7) 0.0852(6) Uani 1 1 d .
O11 O 0.30602(18) 0.51733(9) 0.63724(6) 0.0692(4) Uani 1 1 d .
O12 O 0.4442(3) 0.5712(2) 0.91055(8) 0.1189(9) Uani 1 1 d .
O13 O 0.6396(3) 0.33015(15) 0.62698(8) 0.1031(7) Uani 1 1 d .
O14 O 0.6795(2) 0.33151(11) 0.70186(7) 0.0860(6) Uani 1 1 d .
O15 O 0.09401(17) 0.60840(11) 0.72375(8) 0.0844(6) Uani 1 1 d .
O16 O 0.22536(18) 0.69258(9) 0.74905(7) 0.0771(5) Uani 1 1 d .
N2 N 0.20057(19) 0.63780(10) 0.72601(8) 0.0638(5) Uani 1 1 d .
C25 C 0.4651(3) 0.70744(14) 0.62631(9) 0.0713(6) Uani 1 1 d .
C26 C 0.4277(2) 0.71581(12) 0.67022(8) 0.0604(5) Uani 1 1 d .
C27 C 0.3929(3) 0.78711(13) 0.68542(10) 0.0728(6) Uani 1 1 d .
H27 H 0.3685 0.7935 0.7148 0.087 Uiso 1 1 calc R
C28 C 0.3944(3) 0.84891(14) 0.65686(13) 0.0891(9) Uani 1 1 d .
H28 H 0.3729 0.8965 0.6672 0.107 Uiso 1 1 calc R
C29 C 0.4287(4) 0.83801(18) 0.61246(13) 0.0974(10) Uani 1 1 d .
H29 H 0.4282 0.8784 0.5929 0.117 Uiso 1 1 calc R
C30 C 0.4627(4) 0.76876(18) 0.59790(11) 0.0895(8) Uani 1 1 d .
H30 H 0.4848 0.7622 0.5683 0.107 Uiso 1 1 calc R
C31 C 0.4321(2) 0.64896(11) 0.70154(8) 0.0578(5) Uani 1 1 d .
H31A H 0.4467 0.6677 0.7312 0.069 Uiso 1 1 calc R
H31B H 0.5064 0.6183 0.6937 0.069 Uiso 1 1 calc R
C32 C 0.3117(2) 0.59817(10) 0.70248(8) 0.0554(4) Uani 1 1 d .
C33 C 0.2615(2) 0.58071(12) 0.65628(9) 0.0630(5) Uani 1 1 d .
C34 C 0.4035(2) 0.47332(12) 0.65700(8) 0.0615(5) Uani 1 1 d .
C35 C 0.4712(3) 0.42726(14) 0.62818(9) 0.0730(6) Uani 1 1 d .
H35 H 0.4555 0.4275 0.5979 0.088 Uiso 1 1 calc R
C36 C 0.5621(3) 0.38170(14) 0.64674(10) 0.0730(6) Uani 1 1 d .
C37 C 0.5848(3) 0.38242(12) 0.69182(9) 0.0668(6) Uani 1 1 d .
C38 C 0.5171(2) 0.42743(12) 0.72013(8) 0.0608(5) Uani 1 1 d .
H38 H 0.5331 0.4266 0.7504 0.073 Uiso 1 1 calc R
C39 C 0.4221(2) 0.47521(11) 0.70189(7) 0.0553(4) Uani 1 1 d .
C40 C 0.3329(2) 0.52437(10) 0.72887(7) 0.0549(4) Uani 1 1 d .
H40 H 0.2488 0.4987 0.7292 0.066 Uiso 1 1 calc R
C41 C 0.3691(2) 0.53625(11) 0.77672(8) 0.0563(5) Uani 1 1 d .
C42 C 0.2736(3) 0.52950(15) 0.80927(9) 0.0709(6) Uani 1 1 d .
H42 H 0.1896 0.5168 0.8009 0.085 Uiso 1 1 calc R
C43 C 0.3007(3) 0.54125(19) 0.85363(10) 0.0854(8) Uani 1 1 d .
H43 H 0.2359 0.5359 0.8748 0.102 Uiso 1 1 calc R
C44 C 0.4249(3) 0.56092(18) 0.86614(9) 0.0835(8) Uani 1 1 d .
C45 C 0.5230(3) 0.56814(14) 0.83426(9) 0.0712(6) Uani 1 1 d .
H45 H 0.6067 0.5815 0.8426 0.085 Uiso 1 1 calc R
C46 C 0.4936(2) 0.55519(12) 0.79043(8) 0.0626(5) Uani 1 1 d .
H46 H 0.5591 0.5592 0.7694 0.075 Uiso 1 1 calc R
C47 C 0.5730(5) 0.5839(3) 0.92556(14) 0.1333(17) Uani 1 1 d .
H47A H 0.6164 0.6174 0.9055 0.200 Uiso 1 1 calc GR
H47B H 0.6188 0.5370 0.9267 0.200 Uiso 1 1 calc GR
H47C H 0.5708 0.6059 0.9545 0.200 Uiso 1 1 calc GR
C48 C 0.7021(4) 0.2910(2) 0.66184(14) 0.1080(12) Uani 1 1 d .
H48A H 0.7945 0.2876 0.6561 0.130 Uiso 1 1 calc R
H48B H 0.6675 0.2405 0.6643 0.130 Uiso 1 1 calc R
N1 N 0.19942(18) 0.78152(10) 0.22016(7) 0.0612(4) Uani 1 1 d .
C1 C 0.4748(3) 0.86062(16) 0.12564(9) 0.0741(6) Uani 1 1 d .
C2 C 0.4297(2) 0.86445(12) 0.16852(8) 0.0597(5) Uani 1 1 d .
C3 C 0.3910(3) 0.93319(13) 0.18477(10) 0.0728(6) Uani 1 1 d .
H3 H 0.3619 0.9366 0.2138 0.087 Uiso 1 1 calc R
C4 C 0.3943(4) 0.99767(15) 0.15880(14) 0.0951(10) Uani 1 1 d .
H4 H 0.3682 1.0437 0.1703 0.114 Uiso 1 1 calc R
C5 C 0.4377(4) 0.9920(2) 0.11518(14) 0.1033(12) Uani 1 1 d .
H5 H 0.4395 1.0342 0.0971 0.124 Uiso 1 1 calc R
C6 C 0.4764(4) 0.9261(2) 0.09967(12) 0.0968(10) Uani 1 1 d .
H6 H 0.5055 0.9231 0.0706 0.116 Uiso 1 1 calc R
C7 C 0.4330(2) 0.79548(11) 0.19807(8) 0.0558(4) Uani 1 1 d .
H7A H 0.4457 0.8122 0.2283 0.067 Uiso 1 1 calc R
H7B H 0.5082 0.7658 0.1900 0.067 Uiso 1 1 calc R
C8 C 0.3138(2) 0.74385(10) 0.19709(7) 0.0542(4) Uani 1 1 d .
C9 C 0.2708(2) 0.72728(12) 0.15017(8) 0.0632(5) Uani 1 1 d .
C10 C 0.4138(2) 0.62106(13) 0.15182(8) 0.0631(5) Uani 1 1 d .
C11 C 0.4865(3) 0.57542(16) 0.12360(9) 0.0773(7) Uani 1 1 d .
H11 H 0.4796 0.5781 0.0930 0.093 Uiso 1 1 calc R
C12 C 0.5688(3) 0.52638(16) 0.14437(10) 0.0757(7) Uani 1 1 d .
C13 C 0.5837(2) 0.52409(13) 0.18947(9) 0.0653(5) Uani 1 1 d .
C14 C 0.5122(2) 0.56977(11) 0.21651(8) 0.0597(5) Uani 1 1 d .
H14 H 0.5212 0.5676 0.2471 0.072 Uiso 1 1 calc R
C15 C 0.4246(2) 0.62006(10) 0.19660(7) 0.0554(4) Uani 1 1 d .
C16 C 0.3320(2) 0.66841(10) 0.22315(7) 0.0538(4) Uani 1 1 d .
H16 H 0.2479 0.6428 0.2224 0.065 Uiso 1 1 calc R
C17 C 0.3645(2) 0.67982(11) 0.27149(7) 0.0561(5) Uani 1 1 d .
C18 C 0.2673(3) 0.67154(14) 0.30323(9) 0.0684(6) Uani 1 1 d .
H18 H 0.1838 0.6589 0.2943 0.082 Uiso 1 1 calc R
C19 C 0.2927(3) 0.68172(17) 0.34726(10) 0.0799(7) Uani 1 1 d .
H19 H 0.2269 0.6757 0.3680 0.096 Uiso 1 1 calc R
C20 C 0.4160(3) 0.70088(16) 0.36090(8) 0.0759(7) Uani 1 1 d .
C21 C 0.5130(3) 0.71024(14) 0.33045(8) 0.0680(6) Uani 1 1 d .
H21 H 0.5958 0.7240 0.3396 0.082 Uiso 1 1 calc R
C22 C 0.4874(2) 0.69910(12) 0.28585(8) 0.0598(5) Uani 1 1 d .
H22 H 0.5539 0.7047 0.2653 0.072 Uiso 1 1 calc R
C23 C 0.5484(5) 0.7401(3) 0.42138(12) 0.1344(18) Uani 1 1 d .
H23A H 0.5673 0.7852 0.4051 0.202 Uiso 1 1 calc GR
H23B H 0.6177 0.7048 0.4174 0.202 Uiso 1 1 calc GR
H23C H 0.5399 0.7519 0.4522 0.202 Uiso 1 1 calc GR
C24 C 0.7042(5) 0.4337(2) 0.16104(16) 0.1192(14) Uani 1 1 d .
H24A H 0.7975 0.4301 0.1575 0.143 Uiso 1 1 calc R
H24B H 0.6687 0.3832 0.1617 0.143 Uiso 1 1 calc R

loop_
_atom_site_aniso_label
_atom_site_aniso_U_11
_atom_site_aniso_U_22
_atom_site_aniso_U_33
_atom_site_aniso_U_23
_atom_site_aniso_U_13
_atom_site_aniso_U_12
O1 0.121(2) 0.1020(15) 0.0886(13) 0.0071(11) 0.0281(13) 0.0101(14)
O2 0.0879(13) 0.0743(10) 0.0925(12) -0.0029(9) -0.0308(10) 0.0196(10)
O3 0.0806(12) 0.0655(9) 0.0737(9) -0.0124(7) -0.0186(8) 0.0137(9)
O4 0.127(2) 0.1304(19) 0.0645(10) 0.0052(11) 0.0072(11) -0.0378(16)
O5 0.1162(18) 0.1120(17) 0.1019(15) -0.0240(14) 0.0141(14) 0.0497(15)
O6 0.0830(13) 0.0767(11) 0.1062(14) 0.0072(10) 0.0136(11) 0.0358(10)
O7 0.0485(9) 0.0686(10) 0.1345(17) -0.0107(10) 0.0036(9) -0.0028(8)
O8 0.0695(11) 0.0575(8) 0.0964(12) -0.0188(8) 0.0031(9) 0.0051(8)
O9 0.1106(16) 0.0718(10) 0.0840(11) 0.0004(9) 0.0137(11) 0.0152(11)
O10 0.0897(14) 0.0676(10) 0.0982(13) -0.0025(9) -0.0296(11) 0.0182(10)
O11 0.0711(10) 0.0577(8) 0.0787(10) -0.0080(7) -0.0159(8) 0.0108(8)
O12 0.127(2) 0.160(2) 0.0697(11) -0.0094(14) 0.0014(13) -0.0371(19)
O13 0.1066(17) 0.0995(14) 0.1032(15) -0.0122(12) 0.0194(13) 0.0437(14)
O14 0.0826(13) 0.0755(10) 0.1000(13) 0.0054(10) 0.0071(10) 0.0337(10)
O15 0.0481(9) 0.0667(10) 0.1383(17) -0.0149(10) 0.0061(10) -0.0025(8)
O16 0.0678(11) 0.0559(8) 0.1078(13) -0.0212(9) 0.0035(9) 0.0022(8)
N2 0.0515(10) 0.0446(8) 0.0953(13) -0.0064(8) -0.0037(9) 0.0042(8)
C25 0.0708(15) 0.0628(12) 0.0804(14) 0.0072(11) -0.0053(12) -0.0007(11)
C26 0.0537(12) 0.0461(9) 0.0815(13) 0.0029(9) -0.0038(10) -0.0029(8)
C27 0.0708(16) 0.0475(10) 0.1000(17) 0.0001(10) -0.0082(13) -0.0021(10)
C28 0.091(2) 0.0491(12) 0.128(3) 0.0119(13) -0.0132(18) -0.0007(13)
C29 0.108(2) 0.0671(16) 0.117(2) 0.0354(16) -0.015(2) -0.0028(16)
C30 0.100(2) 0.0810(17) 0.0880(17) 0.0219(14) -0.0055(16) -0.0068(16)
C31 0.0496(11) 0.0454(9) 0.0783(12) 0.0003(8) -0.0044(9) -0.0008(8)
C32 0.0472(11) 0.0417(8) 0.0774(12) -0.0035(8) -0.0033(9) 0.0007(8)
C33 0.0563(12) 0.0495(10) 0.0832(14) -0.0010(9) -0.0138(10) 0.0053(9)
C34 0.0618(13) 0.0478(9) 0.0749(13) -0.0023(9) -0.0056(10) 0.0049(9)
C35 0.0782(16) 0.0643(13) 0.0764(14) -0.0056(10) 0.0008(12) 0.0108(12)
C36 0.0720(16) 0.0602(12) 0.0868(15) -0.0054(11) 0.0091(12) 0.0118(11)
C37 0.0651(14) 0.0496(10) 0.0857(15) 0.0069(10) 0.0086(11) 0.0092(10)
C38 0.0568(12) 0.0490(9) 0.0764(12) 0.0082(9) 0.0009(10) 0.0037(9)
C39 0.0524(11) 0.0391(8) 0.0745(12) -0.0007(8) 0.0026(9) -0.0013(8)
C40 0.0490(10) 0.0416(8) 0.0742(12) -0.0013(8) 0.0018(9) -0.0024(8)
C41 0.0505(11) 0.0442(9) 0.0742(12) -0.0008(8) 0.0037(9) -0.0020(8)
C42 0.0588(14) 0.0743(14) 0.0796(14) -0.0033(11) 0.0098(11) -0.0069(12)
C43 0.0792(18) 0.0985(19) 0.0784(16) -0.0060(14) 0.0182(14) -0.0056(16)
C44 0.097(2) 0.0888(18) 0.0651(13) -0.0007(12) 0.0037(13) -0.0172(16)
C45 0.0693(15) 0.0681(13) 0.0761(13) 0.0046(11) -0.0016(12) -0.0106(12)
C46 0.0580(13) 0.0569(11) 0.0730(12) 0.0049(9) 0.0015(10) -0.0045(10)
C47 0.155(4) 0.162(4) 0.083(2) 0.013(2) -0.032(2) -0.036(3)
C48 0.111(3) 0.093(2) 0.120(3) -0.0063(19) 0.020(2) 0.051(2)
N1 0.0506(10) 0.0465(8) 0.0866(12) -0.0021(8) 0.0009(9) 0.0027(7)
C1 0.0697(15) 0.0731(14) 0.0796(14) 0.0132(11) -0.0008(12) -0.0049(12)
C2 0.0544(11) 0.0486(9) 0.0762(12) 0.0071(9) -0.0088(10) -0.0055(9)
C3 0.0691(15) 0.0509(11) 0.0983(17) 0.0029(11) -0.0083(13) -0.0078(11)
C4 0.094(2) 0.0522(12) 0.140(3) 0.0178(15) -0.024(2) -0.0065(13)
C5 0.099(2) 0.083(2) 0.128(3) 0.048(2) -0.025(2) -0.0083(18)
C6 0.095(2) 0.106(2) 0.0895(18) 0.0377(17) -0.0059(17) -0.0138(19)
C7 0.0489(11) 0.0474(9) 0.0711(11) 0.0022(8) -0.0044(9) -0.0007(8)
C8 0.0470(10) 0.0424(8) 0.0731(12) -0.0022(8) -0.0004(9) 0.0000(8)
C9 0.0589(13) 0.0527(10) 0.0779(13) -0.0049(9) -0.0095(10) 0.0040(10)
C10 0.0619(13) 0.0563(11) 0.0712(12) -0.0072(9) -0.0036(10) 0.0039(10)
C11 0.0853(18) 0.0728(14) 0.0736(14) -0.0106(11) 0.0033(13) 0.0053(14)
C12 0.0713(16) 0.0681(13) 0.0878(16) -0.0136(12) 0.0104(13) 0.0119(12)
C13 0.0591(13) 0.0531(10) 0.0838(14) 0.0019(10) 0.0070(11) 0.0115(10)
C14 0.0589(12) 0.0461(9) 0.0741(12) 0.0031(8) 0.0045(10) 0.0059(9)
C15 0.0545(11) 0.0418(8) 0.0701(11) -0.0011(8) 0.0014(9) 0.0006(8)
C16 0.0492(10) 0.0400(8) 0.0723(11) -0.0013(8) 0.0007(9) -0.0033(8)
C17 0.0522(11) 0.0431(8) 0.0732(12) 0.0039(8) 0.0073(9) 0.0002(8)
C18 0.0621(14) 0.0685(12) 0.0747(13) 0.0005(11) 0.0121(11) -0.0052(11)
C19 0.0746(17) 0.0868(17) 0.0784(15) 0.0015(13) 0.0196(13) -0.0076(14)
C20 0.0909(19) 0.0691(13) 0.0677(13) 0.0077(11) 0.0064(12) -0.0054(14)
C21 0.0716(15) 0.0650(12) 0.0673(12) 0.0078(10) -0.0024(11) -0.0081(11)
C22 0.0557(12) 0.0533(10) 0.0704(11) 0.0072(9) 0.0045(9) -0.0054(9)
C23 0.162(4) 0.168(4) 0.0737(18) -0.001(2) -0.010(2) -0.071(4)
C24 0.122(3) 0.105(2) 0.130(3) -0.007(2) 0.024(3) 0.058(2)

loop_
_atom_type_symbol
_atom_type_description
_atom_type_scat_dispersion_real
_atom_type_scat_dispersion_imag
_atom_type_scat_source
C C 0.0181 0.0091 'International Tables Vol C Tables 4.2.6.8 and 6.1.1.4'
H H 0.0000 0.0000 'International Tables Vol C Tables 4.2.6.8 and 6.1.1.4'
N N 0.0311 0.0180 'International Tables Vol C Tables 4.2.6.8 and 6.1.1.4'
O O 0.0492 0.0322 'International Tables Vol C Tables 4.2.6.8 and 6.1.1.4'

loop_
_geom_angle_atom_site_label_1
_geom_angle_atom_site_label_2
_geom_angle_atom_site_label_3
_geom_angle
C1 O1 H1 109.5
C9 O3 C10 122.01(18)
C20 O4 C23 118.7(3)
C12 O5 C24 105.5(3)
C13 O6 C24 105.2(3)
C25 O9 H9 109.5
C33 O11 C34 121.88(18)
C44 O12 C47 118.0(3)
C36 O13 C48 105.8(2)
C37 O14 C48 105.3(2)
O15 N2 O16 124.2(2)
O15 N2 C32 116.96(18)
O16 N2 C32 118.52(19)
O9 C25 C26 116.8(2)
O9 C25 C30 123.1(3)
C30 C25 C26 120.1(3)
C25 C26 C27 118.9(2)
C25 C26 C31 120.1(2)
C27 C26 C31 120.9(2)
C26 C27 H27 119.7
C26 C27 C28 120.6(3)
C28 C27 H27 119.7
C27 C28 H28 120.5
C27 C28 C29 119.0(3)
C29 C28 H28 120.5
C28 C29 H29 119.9
C30 C29 C28 120.2(3)
C30 C29 H29 119.9
C25 C30 H30 119.4
C29 C30 C25 121.2(3)
C29 C30 H30 119.4
C26 C31 H31A 108.1
C26 C31 H31B 108.1
C26 C31 C32 116.60(18)
H31A C31 H31B 107.3
C32 C31 H31A 108.1
C32 C31 H31B 108.1
N2 C32 C31 110.13(16)
N2 C32 C40 104.95(18)
C31 C32 C40 113.21(17)
C33 C32 N2 105.54(17)
C33 C32 C31 112.21(19)
C33 C32 C40 110.27(16)
O10 C33 O11 119.6(2)
O10 C33 C32 123.8(2)
O11 C33 C32 116.59(18)
C35 C34 O11 115.0(2)
C39 C34 O11 120.4(2)
C39 C34 C35 124.5(2)
C34 C35 H35 121.9
C36 C35 C34 116.1(2)
C36 C35 H35 121.9
O13 C36 C35 128.9(3)
O13 C36 C37 109.9(2)
C35 C36 C37 121.2(2)
O14 C37 C36 109.5(2)
C38 C37 O14 128.0(2)
C38 C37 C36 122.5(2)
C37 C38 H38 121.2
C37 C38 C39 117.7(2)
C39 C38 H38 121.2
C34 C39 C38 118.0(2)
C34 C39 C40 117.6(2)
C38 C39 C40 124.2(2)
C32 C40 H40 106.0
C39 C40 C32 107.39(17)
C39 C40 H40 106.0
C41 C40 C32 114.13(16)
C41 C40 C39 116.63(18)
C41 C40 H40 106.0
C42 C41 C40 119.3(2)
C46 C41 C40 123.2(2)
C46 C41 C42 117.5(2)
C41 C42 H42 119.1
C43 C42 C41 121.8(3)
C43 C42 H42 119.1
C42 C43 H43 120.3
C44 C43 C42 119.4(3)
C44 C43 H43 120.3
O12 C44 C43 115.9(3)
O12 C44 C45 123.8(3)
C43 C44 C45 120.2(3)
C44 C45 H45 120.4
C46 C45 C44 119.1(3)
C46 C45 H45 120.4
C41 C46 H46 119.0
C45 C46 C41 122.0(2)
C45 C46 H46 119.0
O12 C47 H47A 109.5
O12 C47 H47B 109.5
O12 C47 H47C 109.5
H47A C47 H47B 109.5
H47A C47 H47C 109.5
H47B C47 H47C 109.5
O13 C48 O14 107.9(2)
O13 C48 H48A 110.1
O13 C48 H48B 110.1
O14 C48 H48A 110.1
O14 C48 H48B 110.1
H48A C48 H48B 108.4
O7 N1 O8 123.8(2)
O7 N1 C8 117.60(18)
O8 N1 C8 118.28(18)
O1 C1 C2 117.8(2)
O1 C1 C6 122.9(3)
C2 C1 C6 119.2(3)
C1 C2 C7 120.3(2)
C3 C2 C1 118.5(2)
C3 C2 C7 121.0(2)
C2 C3 H3 119.2
C2 C3 C4 121.6(3)
C4 C3 H3 119.2
C3 C4 H4 120.6
C3 C4 C5 118.7(3)
C5 C4 H4 120.6
C4 C5 H5 120.2
C6 C5 C4 119.7(3)
C6 C5 H5 120.2
C1 C6 H6 118.9
C5 C6 C1 122.2(3)
C5 C6 H6 118.9
C2 C7 H7A 108.0
C2 C7 H7B 108.0
C2 C7 C8 117.05(18)
H7A C7 H7B 107.3
C8 C7 H7A 108.0
C8 C7 H7B 108.0
N1 C8 C7 110.30(16)
N1 C8 C16 103.86(16)
C7 C8 C16 114.02(17)
C9 C8 N1 106.71(17)
C9 C8 C7 111.64(19)
C9 C8 C16 109.79(16)
O2 C9 O3 118.7(2)
O2 C9 C8 124.3(2)
O3 C9 C8 117.00(19)
C11 C10 O3 114.7(2)
C15 C10 O3 121.3(2)
C15 C10 C11 123.8(2)
C10 C11 H11 122.5
C12 C11 C10 115.1(2)
C12 C11 H11 122.5
C11 C12 O5 128.0(3)
C11 C12 C13 122.9(2)
C13 C12 O5 109.1(3)
O6 C13 C12 110.4(2)
O6 C13 C14 128.6(2)
C14 C13 C12 121.0(2)
C13 C14 H14 121.0
C13 C14 C15 117.9(2)
C15 C14 H14 121.0
C10 C15 C14 119.2(2)
C10 C15 C16 117.9(2)
C14 C15 C16 122.6(2)
C8 C16 H16 106.3
C15 C16 C8 107.21(17)
C15 C16 H16 106.3
C17 C16 C8 113.37(16)
C17 C16 C15 116.64(18)
C17 C16 H16 106.3
C18 C17 C16 119.4(2)
C22 C17 C16 122.66(19)
C22 C17 C18 117.9(2)
C17 C18 H18 119.4
C19 C18 C17 121.1(3)
C19 C18 H18 119.4
C18 C19 H19 120.0
C18 C19 C20 120.0(2)
C20 C19 H19 120.0
C19 C20 O4 116.0(3)
C21 C20 O4 123.8(3)
C21 C20 C19 120.2(3)
C20 C21 H21 120.1
C20 C21 C22 119.7(3)
C22 C21 H21 120.1
C17 C22 C21 121.0(2)
C17 C22 H22 119.5
C21 C22 H22 119.5
O4 C23 H23A 109.5
O4 C23 H23B 109.5
O4 C23 H23C 109.5
H23A C23 H23B 109.5
H23A C23 H23C 109.5
H23B C23 H23C 109.5
O5 C24 O6 108.4(3)
O5 C24 H24A 110.0
O5 C24 H24B 110.0
O6 C24 H24A 110.0
O6 C24 H24B 110.0
H24A C24 H24B 108.4

loop_
_geom_bond_atom_site_label_1
_geom_bond_atom_site_label_2
_geom_bond_distance
O1 H1 0.8200
O1 C1 1.360(4)
O2 C9 1.196(3)
O3 C9 1.343(3)
O3 C10 1.398(3)
O4 C20 1.381(3)
O4 C23 1.392(5)
O5 C12 1.373(3)
O5 C24 1.414(5)
O6 C13 1.362(3)
O6 C24 1.416(5)
O7 N1 1.215(3)
O8 N1 1.222(2)
O9 H9 0.8200
O9 C25 1.357(3)
O10 C33 1.189(3)
O11 C33 1.347(3)
O11 C34 1.407(3)
O12 C44 1.369(4)
O12 C47 1.422(6)
O13 C36 1.355(3)
O13 C48 1.418(5)
O14 C37 1.366(3)
O14 C48 1.427(4)
O15 N2 1.219(3)
O16 N2 1.225(2)
N2 C32 1.522(3)
C25 C26 1.390(4)
C25 C30 1.389(4)
C26 C27 1.397(3)
C26 C31 1.522(3)
C27 H27 0.9300
C27 C28 1.399(4)
C28 H28 0.9300
C28 C29 1.402(6)
C29 H29 0.9300
C29 C30 1.355(5)
C30 H30 0.9300
C31 H31A 0.9700
C31 H31B 0.9700
C31 C32 1.536(3)
C32 C33 1.521(3)
C32 C40 1.552(3)
C34 C35 1.385(3)
C34 C39 1.371(3)
C35 H35 0.9300
C35 C36 1.361(4)
C36 C37 1.383(4)
C37 C38 1.364(3)
C38 H38 0.9300
C38 C39 1.410(3)
C39 C40 1.509(3)
C40 H40 0.9800
C40 C41 1.509(3)
C41 C42 1.397(3)
C41 C46 1.391(3)
C42 H42 0.9300
C42 C43 1.386(4)
C43 H43 0.9300
C43 C44 1.380(5)
C44 C45 1.403(4)
C45 H45 0.9300
C45 C46 1.378(4)
C46 H46 0.9300
C47 H47A 0.9600
C47 H47B 0.9600
C47 H47C 0.9600
C48 H48A 0.9700
C48 H48B 0.9700
N1 C8 1.525(3)
C1 C2 1.379(4)
C1 C6 1.406(4)
C2 C3 1.378(3)
C2 C7 1.519(3)
C3 H3 0.9300
C3 C4 1.391(4)
C4 H4 0.9300
C4 C5 1.396(6)
C5 H5 0.9300
C5 C6 1.324(6)
C6 H6 0.9300
C7 H7A 0.9700
C7 H7B 0.9700
C7 C8 1.535(3)
C8 C9 1.515(3)
C8 C16 1.568(3)
C10 C11 1.397(4)
C10 C15 1.358(3)
C11 H11 0.9300
C11 C12 1.370(4)
C12 C13 1.372(4)
C13 C14 1.369(3)
C14 H14 0.9300
C14 C15 1.407(3)
C15 C16 1.516(3)
C16 H16 0.9800
C16 C17 1.513(3)
C17 C18 1.395(3)
C17 C22 1.383(3)
C18 H18 0.9300
C18 C19 1.369(4)
C19 H19 0.9300
C19 C20 1.379(5)
C20 C21 1.370(4)
C21 H21 0.9300
C21 C22 1.388(3)
C22 H22 0.9300
C23 H23A 0.9600
C23 H23B 0.9600
C23 H23C 0.9600
C24 H24A 0.9700
C24 H24B 0.9700

loop_
_geom_torsion_atom_site_label_1
_geom_torsion_atom_site_label_2
_geom_torsion_atom_site_label_3
_geom_torsion_atom_site_label_4
_geom_torsion
O1 C1 C2 C3 175.2(3)
O1 C1 C2 C7 0.0(4)
O1 C1 C6 C5 -175.7(4)
O3 C10 C11 C12 -174.8(2)
O3 C10 C15 C14 175.7(2)
O3 C10 C15 C16 1.4(3)
O4 C20 C21 C22 178.5(3)
O5 C12 C13 O6 0.4(4)
O5 C12 C13 C14 -179.0(3)
O6 C13 C14 C15 179.7(2)
O7 N1 C8 C7 167.1(2)
O7 N1 C8 C9 45.6(3)
O7 N1 C8 C16 -70.3(3)
O8 N1 C8 C7 -18.7(3)
O8 N1 C8 C9 -140.1(2)
O8 N1 C8 C16 103.9(2)
O9 C25 C26 C27 177.9(3)
O9 C25 C26 C31 1.2(4)
O9 C25 C30 C29 -178.0(3)
O11 C34 C35 C36 -177.2(2)
O11 C34 C39 C38 177.1(2)
O11 C34 C39 C40 1.4(3)
O12 C44 C45 C46 178.8(3)
O13 C36 C37 O14 0.8(3)
O13 C36 C37 C38 -177.8(3)
O14 C37 C38 C39 -179.2(2)
O15 N2 C32 C31 170.0(2)
O15 N2 C32 C33 48.7(3)
O15 N2 C32 C40 -67.8(3)
O16 N2 C32 C31 -16.5(3)
O16 N2 C32 C33 -137.8(2)
O16 N2 C32 C40 105.7(2)
N2 C32 C33 O10 32.9(3)
N2 C32 C33 O11 -147.2(2)
N2 C32 C40 C39 168.43(17)
N2 C32 C40 C41 -60.7(2)
C25 C26 C27 C28 0.6(4)
C25 C26 C31 C32 -86.6(3)
C26 C25 C30 C29 2.4(5)
C26 C27 C28 C29 1.3(5)
C26 C31 C32 N2 -72.8(3)
C26 C31 C32 C33 44.5(3)
C26 C31 C32 C40 170.08(19)
C27 C26 C31 C32 96.8(3)
C27 C28 C29 C30 -1.5(5)
C28 C29 C30 C25 -0.4(6)
C30 C25 C26 C27 -2.5(4)
C30 C25 C26 C31 -179.1(3)
C31 C26 C27 C28 177.3(2)
C31 C32 C33 O10 -87.1(3)
C31 C32 C33 O11 92.8(2)
C31 C32 C40 C39 -71.4(2)
C31 C32 C40 C41 59.5(2)
C32 C40 C41 C42 99.8(2)
C32 C40 C41 C46 -78.9(3)
C33 O11 C34 C35 -157.9(2)
C33 O11 C34 C39 25.1(3)
C33 C32 C40 C39 55.2(2)
C33 C32 C40 C41 -173.88(18)
C34 O11 C33 O10 173.7(3)
C34 O11 C33 C32 -6.2(3)
C34 C35 C36 O13 178.2(3)
C34 C35 C36 C37 -0.4(4)
C34 C39 C40 C32 -40.2(3)
C34 C39 C40 C41 -169.69(19)
C35 C34 C39 C38 0.4(4)
C35 C34 C39 C40 -175.4(2)
C35 C36 C37 O14 179.6(3)
C35 C36 C37 C38 1.0(4)
C36 O13 C48 O14 -11.9(4)
C36 C37 C38 C39 -0.8(4)
C37 O14 C48 O13 12.4(4)
C37 C38 C39 C34 0.2(3)
C37 C38 C39 C40 175.6(2)
C38 C39 C40 C32 144.4(2)
C38 C39 C40 C41 14.8(3)
C39 C34 C35 C36 -0.3(4)
C39 C40 C41 C42 -134.0(2)
C39 C40 C41 C46 47.3(3)
C40 C32 C33 O10 145.7(3)
C40 C32 C33 O11 -34.4(3)
C40 C41 C42 C43 -178.7(2)
C40 C41 C46 C45 177.8(2)
C41 C42 C43 C44 0.7(5)
C42 C41 C46 C45 -1.0(3)
C42 C43 C44 O12 -179.7(3)
C42 C43 C44 C45 -0.7(5)
C43 C44 C45 C46 -0.1(5)
C44 C45 C46 C41 1.0(4)
C46 C41 C42 C43 0.1(4)
C47 O12 C44 C43 173.6(4)
C47 O12 C44 C45 -5.4(6)
C48 O13 C36 C35 -171.7(3)
C48 O13 C36 C37 7.0(4)
C48 O14 C37 C36 -8.2(3)
C48 O14 C37 C38 170.4(3)
N1 C8 C9 O2 33.2(3)
N1 C8 C9 O3 -148.8(2)
N1 C8 C16 C15 168.26(16)
N1 C8 C16 C17 -61.6(2)
C1 C2 C3 C4 1.2(4)
C1 C2 C7 C8 -89.5(3)
C2 C1 C6 C5 1.1(5)
C2 C3 C4 C5 0.2(5)
C2 C7 C8 N1 -71.7(2)
C2 C7 C8 C9 46.7(3)
C2 C7 C8 C16 171.87(18)
C3 C2 C7 C8 95.5(3)
C3 C4 C5 C6 -1.0(5)
C4 C5 C6 C1 0.4(6)
C6 C1 C2 C3 -1.8(4)
C6 C1 C2 C7 -177.0(3)
C7 C2 C3 C4 176.4(3)
C7 C8 C9 O2 -87.4(3)
C7 C8 C9 O3 90.6(2)
C7 C8 C16 C15 -71.7(2)
C7 C8 C16 C17 58.5(2)
C8 C16 C17 C18 101.2(2)
C8 C16 C17 C22 -78.1(3)
C9 O3 C10 C11 -161.0(2)
C9 O3 C10 C15 22.0(4)
C9 C8 C16 C15 54.5(2)
C9 C8 C16 C17 -175.36(18)
C10 O3 C9 O2 176.5(2)
C10 O3 C9 C8 -1.6(3)
C10 C11 C12 O5 178.9(3)
C10 C11 C12 C13 -2.8(5)
C10 C15 C16 C8 -38.5(3)
C10 C15 C16 C17 -166.8(2)
C11 C10 C15 C14 -1.0(4)
C11 C10 C15 C16 -175.4(2)
C11 C12 C13 O6 -178.2(3)
C11 C12 C13 C14 2.4(5)
C12 O5 C24 O6 -11.4(5)
C12 C13 C14 C15 -1.1(4)
C13 O6 C24 O5 11.6(4)
C13 C14 C15 C10 0.4(3)
C13 C14 C15 C16 174.5(2)
C14 C15 C16 C8 147.3(2)
C14 C15 C16 C17 19.0(3)
C15 C10 C11 C12 2.1(4)
C15 C16 C17 C18 -133.5(2)
C15 C16 C17 C22 47.1(3)
C16 C8 C9 O2 145.2(3)
C16 C8 C9 O3 -36.9(3)
C16 C17 C18 C19 -179.7(2)
C16 C17 C22 C21 179.0(2)
C17 C18 C19 C20 0.3(4)
C18 C17 C22 C21 -0.3(3)
C18 C19 C20 O4 -179.2(3)
C18 C19 C20 C21 0.4(4)
C19 C20 C21 C22 -1.1(4)
C20 C21 C22 C17 1.1(4)
C22 C17 C18 C19 -0.4(4)
C23 O4 C20 C19 -169.6(4)
C23 O4 C20 C21 10.8(5)
C24 O5 C12 C11 -174.7(4)
C24 O5 C12 C13 6.8(4)
C24 O6 C13 C12 -7.4(4)
C24 O6 C13 C14 171.9(3)

loop_
_platon_squeeze_void_nr
_platon_squeeze_void_average_x
_platon_squeeze_void_average_y
_platon_squeeze_void_average_z
_platon_squeeze_void_volume
_platon_squeeze_void_count_electrons
_platon_squeeze_void_content
1 -0.013 0.020 0.000 832 236 ' '
2 -0.012 0.232 0.500 833 236 ' '
